data_7154286
loop_
_publ_author_name
'Volkov, Sergey'
'Kumprecht, Luk\'a\<s'
'Bud\<e\<s\'insk\'y, Milo\<s'
'Lep\<s\'ik, Martin'
'Du\<sek, Michal'
'Kraus, Tom\'a\<s'

_publ_section_title
;
 A \g-cyclodextrin duplex connected with two disulfide bonds: synthesis,
 structure and inclusion complexes.
;
_journal_issue 10
_journal_name_full 'Organic &amp; biomolecular chemistry'
_journal_page_first 2980
_journal_page_last 2985
_journal_paper_doi 10.1039/c4ob02464h
_journal_volume 13
_journal_year 2015
_chemical_formula_moiety 'C48 H78 O38 O48.066 S2'
_chemical_formula_sum 'C48 H78 O86.066 S2'
_chemical_formula_weight 2096.2
_chemical_name_systematic 'gamma-cyclodextrin duplex'
_space_group_IT_number 197
_symmetry_cell_setting cubic
_symmetry_Int_Tables_number 197
_symmetry_space_group_name_Hall 'I 2 2 3'
_symmetry_space_group_name_H-M 'I 2 3'
_audit_update_record
;
2014-09-29 deposited with the CCDC.
2015-01-11 downloaded from the CCDC.
;
_cell_angle_alpha 90
_cell_angle_beta 90
_cell_angle_gamma 90
_cell_formula_units_Z 12
_cell_length_a 29.9748(4)
_cell_length_b 29.9748(4)
_cell_length_c 29.9748(4)
_cell_measurement_reflns_used 13486
_cell_measurement_temperature 119.8(6)
_cell_measurement_theta_max 47.31
_cell_measurement_theta_min 3.58
_cell_volume 26932.0(6)
_computing_cell_refinement
;
CrysAlisPro, Agilent Technologies,
Version 1.171.37.34 (release 22-05-2014 CrysAlis171 .NET)
(compiled May 22 2014,16:03:01)
;
_computing_data_collection
;
CrysAlisPro, Agilent Technologies,
Version 1.171.37.34 (release 22-05-2014 CrysAlis171 .NET)
(compiled May 22 2014,16:03:01)
;
_computing_data_reduction
;
CrysAlisPro, Agilent Technologies,
Version 1.171.37.34 (release 22-05-2014 CrysAlis171 .NET)
(compiled May 22 2014,16:03:01)
;
_computing_structure_refinement 'Jana2006, version 16/09/2014'
_computing_structure_solution SIR2011
_diffrn_ambient_temperature 120
_diffrn_detector 'CCD plate'
_diffrn_detector_area_resol_mean 10.3784
_diffrn_measured_fraction_theta_full 0.98
_diffrn_measured_fraction_theta_max 0.97
_diffrn_measurement_device 'four-cycle diffractometer'
_diffrn_measurement_device_type 'Xcalibur, Atlas, Gemini ultra'
_diffrn_measurement_method '\w scans'
_diffrn_radiation_monochromator mirror
_diffrn_radiation_probe x-ray
_diffrn_radiation_source 'X-ray tube'
_diffrn_radiation_type 'Cu K\a'
_diffrn_radiation_wavelength 1.54184
_diffrn_reflns_av_R_equivalents 0.0601
_diffrn_reflns_av_unetI/netI 0.0418
_diffrn_reflns_limit_h_max 30
_diffrn_reflns_limit_h_min -29
_diffrn_reflns_limit_k_max 26
_diffrn_reflns_limit_k_min -30
_diffrn_reflns_limit_l_max 29
_diffrn_reflns_limit_l_min -27
_diffrn_reflns_number 40193
_diffrn_reflns_theta_full 46.44
_diffrn_reflns_theta_max 51.74
_diffrn_reflns_theta_min 3.61
_diffrn_source 'sealed X-ray tube'
_exptl_absorpt_coefficient_mu 1.803
_exptl_absorpt_correction_T_max 0.8803
_exptl_absorpt_correction_T_min 0.8803
_exptl_absorpt_correction_type sphere
_exptl_absorpt_process_details Jana2006
_exptl_crystal_colour colourless
_exptl_crystal_density_diffrn 1.551
_exptl_crystal_description rectangular
_exptl_crystal_F_000 13053
_exptl_crystal_recrystallization_method 'Re-crystallisation from solvent: '
_exptl_crystal_size_max 0.108
_exptl_crystal_size_mid 0.062
_exptl_crystal_size_min 0.056
_exptl_crystal_size_rad 0.05
_refine_diff_density_max 0.71
_refine_diff_density_min -0.41
_refine_ls_abs_structure_details '  2291 of Friedel pairs used in the refinement'
_refine_ls_abs_structure_Flack 0.11(8)
_refine_ls_extinction_method none
_refine_ls_goodness_of_fit_gt 3.34
_refine_ls_goodness_of_fit_ref 2.77
_refine_ls_hydrogen_treatment mixed
_refine_ls_number_constraints 77
_refine_ls_number_parameters 370
_refine_ls_number_reflns 4965
_refine_ls_number_restraints 21
_refine_ls_R_factor_all 0.1500
_refine_ls_R_factor_gt 0.1089
_refine_ls_shift/su_max 0.0490
_refine_ls_shift/su_mean 0.0022
_refine_ls_structure_factor_coef Fsqd
_refine_ls_weighting_details w=1/(\s^2^(I)+0.0016I^2^)
_refine_ls_weighting_scheme sigma
_refine_ls_wR_factor_gt 0.2348
_refine_ls_wR_factor_ref 0.2490
_reflns_number_gt 3164
_reflns_number_total 4965
_reflns_threshold_expression I>3\s(I)
_cod_data_source_file c4ob02464h2.cif
_cod_data_source_block I
_cod_depositor_comments 'Adding full bibliography for 7154286.cif.'
_cod_original_sg_symbol_Hall 'I 2;2;3'
_cod_original_formula_sum 'C48 H78 O38 O48.066 S2'
_cod_database_code 7154286
_publcif_datablock.id {bc822443-d015-4b7a-b0da-07a7532c6799}

loop_
_space_group_symop_id
_space_group_symop_operation_xyz
1 x,y,z
2 -x,-y,z
3 -x,y,-z
4 x,-y,-z
5 z,x,y
6 z,-x,-y
7 -z,-x,y
8 -z,x,-y
9 y,z,x
10 -y,z,-x
11 y,-z,-x
12 -y,-z,x
13 x+1/2,y+1/2,z+1/2
14 -x+1/2,-y+1/2,z+1/2
15 -x+1/2,y+1/2,-z+1/2
16 x+1/2,-y+1/2,-z+1/2
17 z+1/2,x+1/2,y+1/2
18 z+1/2,-x+1/2,-y+1/2
19 -z+1/2,-x+1/2,y+1/2
20 -z+1/2,x+1/2,-y+1/2
21 y+1/2,z+1/2,x+1/2
22 -y+1/2,z+1/2,-x+1/2
23 y+1/2,-z+1/2,-x+1/2
24 -y+1/2,-z+1/2,x+1/2

loop_
_atom_site_label
_atom_site_type_symbol
_atom_site_fract_x
_atom_site_fract_y
_atom_site_fract_z
_atom_site_adp_type
_atom_site_U_iso_or_equiv
_atom_site_site_symmetry_multiplicity
_atom_site_occupancy
_atom_site_calc_flag
S11 S 0.52129(3) 0.02658(3) 0.38106(3) Uani 0.1356(18) 24 1 d
O24 O 0.34511(7) 0.1696(2) 0.41270(8) Uani 0.079(3) 24 1 d
O14 O 0.47353(5) 0.15669(9) 0.32520(7) Uani 0.068(2) 24 1 d
O26 O 0.38153(2) 0.048031(19) 0.352890(11) Uani 0.147(3) 24 1 d
O36 O 0.232409(12) 0.080348(18) 0.500669(14) Uani 0.147(3) 24 1 d
O46 O 0.321664(18) 0.03953(3) 0.669554(10) Uani 0.147(3) 24 1 d
O44 O 0.38517(7) 0.13571(14) 0.66424(10) Uani 0.067(2) 24 1 d
O34 O 0.30185(10) 0.15454(17) 0.55370(6) Uani 0.072(3) 24 1 d
H36o H 0.226187(14) 0.09994(8) 0.52523(7) Uiso 0.1766 24 1 d
H26o H 0.38895(3) 0.03623(2) 0.38173(3) Uiso 0.1766 24 1 d
H46o H 0.29431(6) 0.02445(11) 0.662451(13) Uiso 0.1766 24 1 d
C16 C 0.497583(16) 0.061488(7) 0.340274(9) Uani 0.110(5) 24 1 d
C26 C 0.35478(2) 0.085842(6) 0.358380(8) Uani 0.087(3) 24 1 d
C36 C 0.278602(8) 0.077321(12) 0.494985(8) Uani 0.087(3) 24 1 d
C46 C 0.343854(9) 0.050198(9) 0.629937(8) Uani 0.087(3) 24 1 d
H16a H 0.468937 0.071707 0.35031 Uiso 0.1326 24 1 d
H16b H 0.493979 0.04511 0.312989 Uiso 0.1326 24 1 d
H26a H 0.333176 0.087157 0.334769 Uiso 0.1045 24 1 d
H26b H 0.34101 0.085074 0.387288 Uiso 0.1045 24 1 d
H36a H 0.292138 0.067864 0.522428 Uiso 0.1045 24 1 d
H36b H 0.285261 0.054265 0.473777 Uiso 0.1045 24 1 d
H46a H 0.375441 0.047103 0.634226 Uiso 0.1045 24 1 d
H46b H 0.333963 0.030662 0.606565 Uiso 0.1045 24 1 d
Xo1 O 0.1264(18) 0.4723(15) 0.0258(16) Uiso 0.38(3) 24 0.55(5) d
Xo2 O 0.2200(6) 0.7543(6) 0.2048(6) Uiso 0.033(7) 24 0.303(19) d
Xo3 O 0.1972(8) 0.8028(8) 0.1972(8) Uiso 0.16(2) 8 0.46(4) d
Xo4 O 0.0663(14) 0.3244(11) 0.0457(11) Uiso 0.73(3) 24 2.09(9) d
Xo5 O 0.5090(8) 0.2565(8) 0.3729(8) Uiso 0.142(11) 24 0.42(3) d
Xo6 O 0.0211(11) 0.2767(12) 0.0933(11) Uiso 0.41(2) 24 0.92(5) d
Xo7 O 0.0403(18) 0.3991(18) 0.004(3) Uiso 1.40(7) 24 2.53(12) d
Xo8 O 0.119(2) 0.1512(19) 0.0791(19) Uiso 0.65(5) 24 0.93(8) d
Xo11 O 0.2060(12) 0.1842(13) 0.1481(12) Uiso 0.40(2) 24 0.85(6) d
Xo9 O 0.9538(19) 0.1047(19) 0.1490(19) Uiso 0.06(3) 24 0.094(17) d
Xo10 O 0.8877(14) 0.0689(14) 0.1755(16) Uiso 0.26(2) 24 0.44(4) d
Xo13 O 0.0152(18) 0.3234(15) 0.0437(13) Uiso 0.47(3) 24 0.83(6) d
Xo14 O 0.014(2) 0.225(2) 0.056(2) Uiso 0.25(4) 24 0.26(4) d
Xo15 O 0.1040(17) 0.2782(17) 0.0755(18) Uiso 0.70(4) 24 1.20(7) d
Xo17 O 0.0631(14) 0.3422(14) -0.0179(14) Uiso 0.12(2) 24 0.19(2) d
Xo19 O 0.0496(11) 0.2241(12) 0.1389(11) Uiso 0.78(3) 24 2.17(8) d
Xo20 O 0.8228(12) -0.0132(14) 0.1702(13) Uiso 0.58(3) 24 1.21(6) d
Xo21 O 0.1137(18) 0.2042(17) 0.0245(16) Uiso 0.24(3) 24 0.32(3) d
Xo23 O -0.0824(11) 0.4724(10) -0.0138(12) Uiso 0.57(3) 24 1.42(6) d
Xo24 O 0.0674(10) 0.2153(10) -0.0557(11) Uiso 0.31(2) 24 0.67(4) d
Xo12 O 0.1535(16) 0.1535(16) 0.1535(16) Uiso 0.58(5) 8 1.28(13) d
Xo22 O 0.2524(12) 0.2386(11) 0.3146(12) Uiso 0.091(15) 24 0.22(2) d
Xo26 O 0.0922(16) 0.0300(19) 0.0354(19) Uiso 0.50(4) 24 0.63(6) d
Xo28 O 0.9016(7) 0.1464(10) 0.1460(10) Uiso 0.391(17) 24 1.17(6) d
Xo29 O 0.8995(19) 0.0895(17) 0.1312(15) Uiso 0.24(3) 24 0.34(4) d
Xo33 O 0.0951(11) 0.4572(12) -0.0683(13) Uiso 0.44(3) 24 0.88(6) d
Xo34 O 0.0475(15) 0.1884(16) 0.0169(19) Uiso 0.82(4) 24 1.54(7) d
Xo16 O 0.2713(12) 0.2399(9) 0.2795(13) Uiso 0.221(18) 24 0.53(3) d
Xo18 O 0.2006(13) 0.2006(13) 0.2006(13) Uiso 0.69(4) 8 1.98(15) d
Xo25 O 0.247(2) 0.247(2) 0.247(2) Uiso 0.13(5) 8 0.16(4) d
Xo30 O 0.021(3) 0.176(3) 0.074(3) Uiso 0.04(4) 24 0.054(15) d
O15a O 0.56610(5) 0.08188(5) 0.31050(6) Uani 0.0720(16) 24 1 d
O13a O 0.51834(5) 0.19528(6) 0.25001(7) Uani 0.087(6) 24 1 d
C15a C 0.52788(17) 0.10136(16) 0.33219(17) Uani 0.073(2) 24 1 d
C13a C 0.53858(5) 0.16898(13) 0.28384(8) Uani 0.074(4) 24 1 d
C14a C 0.50636(17) 0.13360(17) 0.29992(16) Uani 0.075(3) 24 1 d
C11a C 0.59832(10) 0.11383(9) 0.29760(9) Uani 0.069(2) 24 1 d
O12a O 0.61369(5) 0.17718(6) 0.25280(6) Uani 0.085(5) 24 1 d
C12a C 0.58020(17) 0.14571(8) 0.26487(6) Uani 0.074(3) 24 1 d
H15a H 0.534773 0.117352 0.359066 Uani 0.074(3) 24 1 d
H13a H 0.546685 0.188084 0.308225 Uani 0.079(4) 24 1 d
H14a H 0.495323 0.117665 0.27443 Uani 0.084(4) 24 1 d
H11a H 0.622727 0.099118 0.282984 Uani 0.076(3) 24 1 d
H12a H 0.571336 0.129923 0.23845 Uani 0.083(4) 24 1 d
H13oa H 0.54099(5) 0.20553(6) 0.22982(7) Uani 0.093(7) 24 1 d
H12oa H 0.62197(5) 0.19405(5) 0.27874(6) Uani 0.088(5) 24 1 d
O15b O 0.40089(5) 0.13076(7) 0.31006(7) Uani 0.0781(19) 24 1 d
O13b O 0.37134(18) 0.24919(15) 0.37250(15) Uani 0.147(8) 24 1 d
C15b C 0.38557(17) 0.12604(18) 0.35538(18) Uani 0.069(3) 24 1 d
C13b C 0.39477(14) 0.20889(15) 0.36403(14) Uani 0.090(5) 24 1 d
C14b C 0.36376(19) 0.16938(19) 0.36909(19) Uani 0.081(4) 24 1 d
C11b C 0.43222(11) 0.16560(11) 0.30467(11) Uani 0.080(3) 24 1 d
O12b O 0.44550(16) 0.24339(14) 0.31009(14) Uani 0.114(7) 24 1 d
C12b C 0.41289(18) 0.20934(12) 0.31601(14) Uani 0.087(4) 24 1 d
H15b H 0.408783 0.119511 0.376463 Uani 0.083(4) 24 1 d
H13b H 0.418881 0.206433 0.384963 Uani 0.099(5) 24 1 d
H14b H 0.337768 0.174592 0.351114 Uani 0.095(5) 24 1 d
H11b H 0.440902 0.167526 0.273897 Uani 0.112(3) 24 1 d
H12b H 0.388322 0.215506 0.296404 Uani 0.113(5) 24 1 d
H13ob H 0.3843(2) 0.27266(16) 0.35496(16) Uani 0.164(9) 24 1 d
H12ob H 0.46971(17) 0.23829(14) 0.33042(14) Uani 0.109(7) 24 1 d
O15c O 0.28233(7) 0.12884(7) 0.43574(7) Uani 0.0875(19) 24 1 d
O13c O 0.2832(2) 0.2392(2) 0.51712(16) Uani 0.121(7) 24 1 d
C15c C 0.29975(18) 0.12086(18) 0.47982(18) Uani 0.072(3) 24 1 d
C13c C 0.30121(19) 0.20390(17) 0.49109(14) Uani 0.085(4) 24 1 d
C14c C 0.2859(2) 0.1594(2) 0.50930(19) Uani 0.069(4) 24 1 d
C11c C 0.29828(12) 0.16885(11) 0.41651(12) Uani 0.084(3) 24 1 d
O12c O 0.3015(2) 0.24768(18) 0.42213(14) Uani 0.125(6) 24 1 d
C12c C 0.28480(15) 0.20822(15) 0.44266(19) Uani 0.093(4) 24 1 d
H15c H 0.331661 0.118388 0.481071 Uani 0.073(4) 24 1 d
H13c H 0.333178 0.20559 0.492173 Uani 0.091(5) 24 1 d
H14c H 0.25401 0.160009 0.512016 Uani 0.079(5) 24 1 d
H11c H 0.285303 0.172693 0.387482 Uani 0.102(3) 24 1 d
H12c H 0.252833 0.210075 0.443352 Uani 0.107(5) 24 1 d
H13oc H 0.2790(2) 0.2648(2) 0.49840(17) Uani 0.149(9) 24 1 d
H12oc H 0.3335(2) 0.24679(18) 0.42235(16) Uani 0.125(7) 24 1 d
O15d O 0.28704(7) 0.09907(6) 0.60379(8) Uani 0.0786(18) 24 1 d
O13d O 0.32559(19) 0.20663(14) 0.67958(15) Uani 0.115(7) 24 1 d
C15d C 0.33310(18) 0.09820(17) 0.61754(18) Uani 0.072(3) 24 1 d
C13d C 0.32429(16) 0.17789(14) 0.64193(12) Uani 0.085(4) 24 1 d
C14d C 0.3388(2) 0.13138(19) 0.65508(19) Uani 0.071(4) 24 1 d
C11d C 0.27311(12) 0.14146(10) 0.58850(12) Uani 0.071(3) 24 1 d
O12d O 0.26197(17) 0.21755(13) 0.60705(14) Uani 0.107(6) 24 1 d
C12d C 0.27632(16) 0.17548(13) 0.62384(16) Uani 0.088(4) 24 1 d
H15d H 0.353858 0.105767 0.594357 Uani 0.066(3) 24 1 d
H13d H 0.344035 0.189436 0.619511 Uani 0.081(5) 24 1 d
H14d H 0.321507 0.122177 0.680402 Uani 0.082(4) 24 1 d
H11d H 0.242192 0.140238 0.580244 Uani 0.072(3) 24 1 d
H12d H 0.257144 0.167358 0.648172 Uani 0.098(4) 24 1 d
H13od H 0.3030(2) 0.22912(16) 0.67632(16) Uani 0.140(8) 24 1 d
H12od H 0.28166(18) 0.22663(12) 0.58347(14) Uani 0.104(6) 24 1 d

loop_
_atom_site_aniso_label
_atom_site_aniso_type_symbol
_atom_site_aniso_U_11
_atom_site_aniso_U_22
_atom_site_aniso_U_33
_atom_site_aniso_U_12
_atom_site_aniso_U_13
_atom_site_aniso_U_23
S11 S 0.127(3) 0.134(3) 0.146(3) -0.014(2) -0.008(3) 0.006(3)
O24 O 0.057(4) 0.100(5) 0.078(4) -0.002(4) 0.003(3) 0.002(4)
O14 O 0.063(4) 0.071(4) 0.068(4) -0.003(3) -0.004(3) 0.020(3)
O26 O 0.129(4) 0.141(4) 0.172(5) -0.020(4) -0.011(4) 0.006(4)
O36 O 0.129(4) 0.141(4) 0.172(5) -0.020(4) -0.011(4) 0.006(4)
O46 O 0.129(4) 0.141(4) 0.172(5) -0.020(4) -0.011(4) 0.006(4)
O44 O 0.069(4) 0.070(4) 0.060(4) -0.001(3) 0.010(3) -0.003(3)
O34 O 0.061(4) 0.079(4) 0.077(4) 0.009(4) -0.012(4) 0.008(4)
C16 C 0.076(7) 0.107(8) 0.148(11) 0.030(7) 0.032(8) 0.072(8)
C26 C 0.077(4) 0.087(5) 0.098(5) 0.003(4) 0.005(4) 0.006(4)
C36 C 0.077(4) 0.087(5) 0.098(5) 0.003(4) 0.005(4) 0.006(4)
C46 C 0.077(4) 0.087(5) 0.098(5) 0.003(4) 0.005(4) 0.006(4)
O15a O 0.068(3) 0.083(3) 0.065(3) 0.007(2) -0.010(2) -0.005(2)
O13a O 0.081(13) 0.115(6) 0.065(11) 0.017(7) 0.009(9) 0.027(6)
C15a C 0.063(4) 0.092(4) 0.063(4) 0.011(3) -0.008(3) 0.012(3)
C13a C 0.078(8) 0.092(4) 0.053(7) 0.013(4) 0.003(6) 0.007(4)
C14a C 0.071(4) 0.098(5) 0.057(7) 0.013(3) -0.005(4) 0.015(4)
C11a C 0.070(4) 0.087(3) 0.050(4) 0.008(3) -0.003(3) -0.006(3)
O12a O 0.078(11) 0.113(6) 0.065(9) 0.009(6) 0.004(8) 0.017(6)
C12a C 0.075(7) 0.098(4) 0.048(5) 0.010(4) 0.000(4) -0.001(3)
H15a H 0.067(6) 0.100(5) 0.054(4) 0.018(4) -0.002(4) 0.012(3)
H13a H 0.091(9) 0.085(3) 0.060(8) 0.015(4) 0.005(7) 0.003(4)
H14a H 0.075(5) 0.110(6) 0.066(8) 0.005(4) -0.016(5) 0.015(5)
H11a H 0.075(4) 0.098(5) 0.056(6) 0.014(3) 0.001(4) -0.007(4)
H12a H 0.084(9) 0.117(6) 0.048(4) 0.015(6) -0.004(4) -0.007(4)
H13oa H 0.080(17) 0.127(7) 0.071(10) 0.017(8) 0.011(10) 0.032(7)
H12oa H 0.085(10) 0.100(5) 0.080(11) -0.001(6) -0.002(8) 0.015(6)
O15b O 0.063(3) 0.096(3) 0.075(3) -0.004(2) -0.007(2) 0.001(2)
O13b O 0.112(15) 0.077(12) 0.251(13) 0.000(10) 0.059(10) -0.012(9)
C15b C 0.060(4) 0.071(5) 0.076(5) -0.002(3) -0.011(3) 0.015(3)
C13b C 0.081(9) 0.072(7) 0.117(8) -0.003(6) 0.012(6) 0.006(5)
C14b C 0.074(6) 0.077(7) 0.094(7) -0.003(5) 0.011(5) 0.008(5)
C11b C 0.065(4) 0.096(5) 0.080(4) 0.000(3) 0.000(3) 0.018(3)
O12b O 0.082(13) 0.088(10) 0.172(11) 0.003(8) 0.013(8) 0.057(8)
C12b C 0.066(8) 0.086(6) 0.108(7) 0.007(5) -0.004(5) 0.043(4)
H15b H 0.078(7) 0.079(6) 0.090(6) -0.008(5) -0.025(5) 0.032(4)
H13b H 0.106(10) 0.089(8) 0.103(9) -0.022(7) -0.001(6) -0.008(6)
H14b H 0.061(7) 0.085(9) 0.140(8) 0.007(6) 0.009(5) 0.019(6)
H11b H 0.101(5) 0.148(6) 0.087(6) -0.014(4) 0.018(4) 0.017(4)
H12b H 0.080(10) 0.122(7) 0.136(8) 0.009(6) -0.016(6) 0.074(5)
H13ob H 0.110(18) 0.071(13) 0.312(15) 0.009(11) 0.056(12) 0.014(10)
H12ob H 0.076(13) 0.076(11) 0.175(12) -0.007(9) 0.007(8) 0.030(8)
O15c O 0.078(3) 0.111(3) 0.074(3) -0.023(2) -0.008(2) -0.021(2)
O13c O 0.146(12) 0.076(10) 0.141(16) 0.023(8) 0.005(10) -0.023(10)
C15c C 0.072(5) 0.072(5) 0.073(4) -0.013(3) -0.002(4) -0.020(3)
C13c C 0.075(7) 0.069(6) 0.110(9) 0.003(5) -0.008(6) -0.015(6)
C14c C 0.052(8) 0.074(7) 0.080(6) -0.002(5) -0.011(5) -0.021(5)
C11c C 0.056(5) 0.110(4) 0.085(4) 0.007(3) -0.005(3) 0.002(3)
O12c O 0.112(10) 0.103(9) 0.159(13) 0.039(7) 0.026(9) 0.035(8)
C12c C 0.067(6) 0.102(6) 0.109(9) 0.022(4) 0.003(5) 0.009(5)
H15c H 0.074(6) 0.070(5) 0.075(7) 0.004(4) 0.004(5) -0.010(5)
H13c H 0.077(8) 0.071(7) 0.124(10) -0.015(5) -0.013(7) -0.016(6)
H14c H 0.053(9) 0.105(8) 0.079(7) 0.001(6) -0.009(6) -0.015(6)
H11c H 0.062(7) 0.160(6) 0.085(5) 0.017(5) -0.004(4) 0.010(4)
H12c H 0.068(6) 0.149(6) 0.104(11) 0.038(4) 0.006(6) 0.018(6)
H13oc H 0.193(12) 0.081(11) 0.17(2) 0.041(8) 0.027(12) -0.007(11)
H12oc H 0.111(12) 0.088(10) 0.176(13) 0.012(8) 0.020(9) 0.033(8)
O15d O 0.064(3) 0.094(3) 0.078(3) -0.016(2) -0.003(2) -0.003(2)
O13d O 0.118(13) 0.118(9) 0.110(15) 0.028(8) -0.014(10) -0.054(8)
C15d C 0.066(5) 0.074(4) 0.075(5) -0.010(3) -0.006(3) -0.010(3)
C13d C 0.086(8) 0.086(5) 0.082(9) 0.008(5) -0.004(6) -0.023(5)
C14d C 0.065(7) 0.086(6) 0.063(7) -0.006(4) 0.004(5) -0.011(4)
C11d C 0.050(5) 0.103(4) 0.061(5) -0.004(3) 0.014(3) -0.002(3)
O12d O 0.098(11) 0.115(8) 0.108(12) 0.036(7) 0.005(8) -0.014(7)
C12d C 0.079(7) 0.110(5) 0.074(7) 0.017(4) 0.006(5) -0.014(4)
H15d H 0.058(6) 0.076(5) 0.062(6) -0.003(4) -0.012(4) -0.017(4)
H13d H 0.085(9) 0.072(5) 0.088(11) -0.001(5) -0.015(7) -0.012(5)
H14d H 0.055(8) 0.122(7) 0.068(8) -0.005(5) 0.004(6) -0.003(5)
H11d H 0.044(6) 0.128(5) 0.044(6) -0.006(4) 0.026(4) 0.009(4)
H12d H 0.081(7) 0.152(7) 0.060(8) 0.027(5) 0.004(6) -0.012(6)
H13od H 0.147(15) 0.134(10) 0.141(17) 0.051(9) -0.025(11) -0.069(9)
H12od H 0.083(12) 0.098(7) 0.131(13) 0.020(7) -0.003(9) 0.002(7)

loop_
_atom_type_symbol
_atom_type_scat_dispersion_real
_atom_type_scat_dispersion_imag
_atom_type_scat_source
C 0.0181 0.0091 'International Tables Vol C tables 4.2.6.8 and 6.1.1.1'
H 0.0000 0.0000 'International Tables Vol C tables 4.2.6.8 and 6.1.1.1'
O 0.0492 0.0322 'International Tables Vol C tables 4.2.6.8 and 6.1.1.1'
O 0.0492 0.0322 'International Tables Vol C tables 4.2.6.8 and 6.1.1.1'
S 0.3331 0.5567 'International Tables Vol C tables 4.2.6.8 and 6.1.1.1'

loop_
_geom_angle_atom_site_label_1
_geom_angle_atom_site_label_2
_geom_angle_atom_site_label_3
_geom_angle_site_symmetry_1
_geom_angle
S11 S11 C16 2_655 102.22(5)
C14b O24 C11c . 117.8(3)
C14a O14 C11b . 117.9(3)
H26o O26 C26 . 109.00(6)
H36o O36 C36 . 109.00(5)
H46o O46 C46 . 109.00(5)
C11a O44 C14d 3_656 117.2(3)
C14c O34 C11d . 121.1(4)
S11 C16 H16a . 109.47
S11 C16 H16b . 109.47
S11 C16 C15a . 109.70(19)
H16a C16 H16b . 109.24
H16a C16 C15a . 109.47
H16b C16 C15a . 109.47
O26 C26 H26a . 109.47
O26 C26 H26b . 109.47
O26 C26 C15b . 106.7(2)
H26a C26 H26b . 112.12
H26a C26 C15b . 109.47
H26b C26 C15b . 109.47
O36 C36 H36a . 109.47
O36 C36 H36b . 109.47
O36 C36 C15c . 113.2(2)
H36a C36 H36b . 105.48
H36a C36 C15c . 109.47
H36b C36 C15c . 109.47
O46 C46 H46a . 109.47
O46 C46 H46b . 109.47
O46 C46 C15d . 108.9(2)
H46a C46 H46b . 110.08
H46a C46 C15d . 109.47
H46b C46 C15d . 109.47
C15a O15a C11a . 113.1(2)
C13a O13a H13oa . 109.00(18)
C16 C15a O15a . 103.2(3)
C16 C15a C14a . 110.5(4)
C16 C15a H15a . 112.78
O15a C15a C14a . 108.0(4)
O15a C15a H15a . 114.19
C14a C15a H15a . 108.04
O13a C13a C14a . 110.1(2)
O13a C13a C12a . 109.53(19)
O13a C13a H13a . 108.69
C14a C13a C12a . 108.5(3)
C14a C13a H13a . 109.69
C12a C13a H13a . 110.28
O14 C14a C15a . 105.4(4)
O14 C14a C13a . 105.7(4)
O14 C14a H14a . 115.33
C15a C14a C13a . 112.3(4)
C15a C14a H14a . 109.77
C13a C14a H14a . 108.36
O44 C11a O15a 3_656 109.5(2)
O44 C11a C12a 3_656 111.6(3)
O44 C11a H11a 3_656 108.48
O15a C11a C12a . 111.7(3)
O15a C11a H11a . 109.53
C12a C11a H11a . 105.95
C12a O12a H12oa . 109.00(19)
C13a C12a C11a . 110.3(2)
C13a C12a O12a . 111.4(2)
C13a C12a H12a . 107.68
C11a C12a O12a . 109.8(3)
C11a C12a H12a . 109.37
O12a C12a H12a . 108.19
C15b O15b C11b . 113.1(3)
C13b O13b H13ob . 109.0(5)
C26 C15b O15b . 109.1(3)
C26 C15b C14b . 113.7(4)
C26 C15b H15b . 103.86
O15b C15b C14b . 108.0(4)
O15b C15b H15b . 114.19
C14b C15b H15b . 108.04
O13b C13b C14b . 110.1(4)
O13b C13b C12b . 109.5(4)
O13b C13b H13b . 108.69
C14b C13b C12b . 108.5(4)
C14b C13b H13b . 109.69
C12b C13b H13b . 110.28
O24 C14b C15b . 115.1(5)
O24 C14b C13b . 109.3(5)
O24 C14b H14b . 101.33
C15b C14b C13b . 112.3(4)
C15b C14b H14b . 109.77
C13b C14b H14b . 108.36
O14 C11b O15b . 113.2(3)
O14 C11b C12b . 114.4(3)
O14 C11b H11b . 101.14
O15b C11b C12b . 111.7(3)
O15b C11b H11b . 109.53
C12b C11b H11b . 105.95
C12b O12b H12ob . 109.0(5)
C13b C12b C11b . 110.3(3)
C13b C12b O12b . 111.4(3)
C13b C12b H12b . 107.68
C11b C12b O12b . 109.8(4)
C11b C12b H12b . 109.37
O12b C12b H12b . 108.19
C15c O15c C11c . 113.1(3)
C13c O13c H13oc . 109.0(6)
C36 C15c O15c . 105.4(3)
C36 C15c C14c . 111.5(4)
C36 C15c H15c . 109.72
O15c C15c C14c . 108.0(4)
O15c C15c H15c . 114.19
C14c C15c H15c . 108.04
O13c C13c C14c . 110.1(4)
O13c C13c C12c . 109.5(4)
O13c C13c H13c . 108.69
C14c C13c C12c . 108.5(4)
C14c C13c H13c . 109.69
C12c C13c H13c . 110.28
O34 C14c C15c . 112.2(5)
O34 C14c C13c . 109.0(5)
O34 C14c H14c . 104.9
C15c C14c C13c . 112.3(4)
C15c C14c H14c . 109.77
C13c C14c H14c . 108.36
O24 C11c O15c . 112.6(4)
O24 C11c C12c . 107.7(4)
O24 C11c H11c . 109.18
O15c C11c C12c . 111.7(3)
O15c C11c H11c . 109.53
C12c C11c H11c . 105.95
C12c O12c H12oc . 109.0(6)
C13c C12c C11c . 110.3(4)
C13c C12c O12c . 111.4(4)
C13c C12c H12c . 107.68
C11c C12c O12c . 109.8(4)
C11c C12c H12c . 109.37
O12c C12c H12c . 108.19
C15d O15d C11d . 113.1(3)
C13d O13d H13od . 109.0(5)
C46 C15d O15d . 106.9(3)
C46 C15d C14d . 114.6(4)
C46 C15d H15d . 105.25
O15d C15d C14d . 108.0(4)
O15d C15d H15d . 114.19
C14d C15d H15d . 108.04
O13d C13d C14d . 110.1(4)
O13d C13d C12d . 109.5(4)
O13d C13d H13d . 108.69
C14d C13d C12d . 108.5(4)
C14d C13d H13d . 109.69
C12d C13d H13d . 110.28
O44 C14d C15d . 108.4(4)
O44 C14d C13d . 104.3(4)
O44 C14d H14d . 113.69
C15d C14d C13d . 112.3(4)
C15d C14d H14d . 109.77
C13d C14d H14d . 108.36
O34 C11d O15d . 108.0(3)
O34 C11d C12d . 107.5(3)
O34 C11d H11d . 114.22
O15d C11d C12d . 111.7(3)
O15d C11d H11d . 109.53
C12d C11d H11d . 105.95
C12d O12d H12od . 109.0(5)
C13d C12d C11d . 110.3(4)
C13d C12d O12d . 111.4(4)
C13d C12d H12d . 107.68
C11d C12d O12d . 109.8(4)
C11d C12d H12d . 109.37
O12d C12d H12d . 108.19

loop_
_geom_bond_atom_site_label_1
_geom_bond_atom_site_label_2
_geom_bond_site_symmetry_2
_geom_bond_distance
S11 S11 2_655 2.0415(14)
S11 C16 . 1.7592(10)
O24 C14b . 1.422(6)
O24 C11c . 1.408(4)
O14 C14a . 1.422(5)
O14 C11b . 1.408(4)
O26 H26o . 0.9600(8)
O26 C26 . 1.3981(7)
O36 H36o . 0.960(2)
O36 C36 . 1.3980(4)
O46 H46o . 0.960(2)
O46 C46 . 1.3982(5)
O44 C11a 3_656 1.408(4)
O44 C14d . 1.422(6)
O34 C14c . 1.421(6)
O34 C11d . 1.408(4)
C16 H16a . 0.96
C16 H16b . 0.96
C16 C15a . 1.521(5)
C26 H26a . 0.96
C26 H26b . 0.96
C26 C15b . 1.521(5)
C36 H36a . 0.96
C36 H36b . 0.96
C36 C15c . 1.521(5)
C46 H46a . 0.96
C46 H46b . 0.96
C46 C15d . 1.521(5)
O15a C15a . 1.441(5)
O15a C11a . 1.414(3)
O13a C13a . 1.420(3)
O13a H13oa . 0.960(3)
C15a C14a . 1.512(7)
C15a H15a . 0.96
C13a C14a . 1.513(6)
C13a C12a . 1.538(5)
C13a H13a . 0.96
C14a H14a . 0.96
C11a C12a . 1.473(4)
C11a H11a . 0.96
O12a C12a . 1.424(4)
O12a H12oa . 0.960(3)
C12a H12a . 0.96
O15b C15b . 1.441(6)
O15b C11b . 1.414(4)
O13b C13b . 1.420(6)
O13b H13ob . 0.960(7)
C15b C14b . 1.512(8)
C15b H15b . 0.96
C13b C14b . 1.513(7)
C13b C12b . 1.538(6)
C13b H13b . 0.96
C14b H14b . 0.96
C11b C12b . 1.473(5)
C11b H11b . 0.96
O12b C12b . 1.424(6)
O12b H12ob . 0.960(6)
C12b H12b . 0.96
O15c C15c . 1.441(6)
O15c C11c . 1.414(4)
O13c C13c . 1.420(8)
O13c H13oc . 0.960(8)
C15c C14c . 1.512(8)
C15c H15c . 0.96
C13c C14c . 1.513(8)
C13c C12c . 1.538(7)
C13c H13c . 0.96
C14c H14c . 0.96
C11c C12c . 1.473(6)
C11c H11c . 0.96
O12c C12c . 1.424(7)
O12c H12oc . 0.960(9)
C12c H12c . 0.96
O15d C15d . 1.441(6)
O15d C11d . 1.414(4)
O13d C13d . 1.420(6)
O13d H13od . 0.960(8)
C15d C14d . 1.512(8)
C15d H15d . 0.96
C13d C14d . 1.513(7)
C13d C12d . 1.538(7)
C13d H13d . 0.96
C14d H14d . 0.96
C11d C12d . 1.473(6)
C11d H11d . 0.96
O12d C12d . 1.424(6)
O12d H12od . 0.960(7)
C12d H12d . 0.96

loop_
_geom_hbond_atom_site_label_D
_geom_hbond_atom_site_label_H
_geom_hbond_atom_site_label_A
_geom_hbond_site_symmetry_A
_geom_hbond_distance_DH
_geom_hbond_distance_HA
_geom_hbond_distance_DA
_geom_hbond_angle_DHA
O46 H46o O13a 19_555 0.960(2) 2.092(3) 2.867(2) 136.59(10)
C16 H16a O26 . 0.96 2.72 3.5223(8) 142.05
C16 H16a O15b . 0.96 2.96 3.6786(18) 132.84
C16 H16b O36 22_545 0.96 2.93 3.6779(6) 135.52
C26 H26a O12a 20_545 0.96 2.72 3.4974(19) 138.40
C26 H26b O15c . 0.96 2.63 3.429(2) 140.67
C36 H36a O15d . 0.96 2.62 3.336(2) 131.95
C46 H46a S11 3_656 0.96 3.19 4.1170(10) 163.08
C46 H46a O15a 3_656 0.96 2.63 3.3726(15) 134.74
C11a H11a O15c 23_555 0.96 2.23 2.964(3) 132.81
C11a H11a C11c 23_555 0.96 2.84 3.682(4) 146.96
O13a H13oa O12d 5_555 0.960(3) 2.630(5) 3.466(5) 145.7(2)
O12a H12oa O13d 3_656 0.960(3) 2.043(6) 2.863(5) 142.3(2)
C11b H11b O46 22_545 0.96 2.92 3.882(3) 175.26
C14c H14c O46 18_455 0.96 3.02 3.825(6) 142.77
C11c H11c O12a 20_545 0.96 2.86 3.601(4) 134.54
C12c H12c O46 18_455 0.96 2.72 3.608(5) 154.12
O13c H13oc O12b 9_555 0.960(8) 2.344(8) 3.249(7) 156.8(7)
C11d H11d O26 19_555 0.96 3.08 4.026(4) 169.29
O12d H12od O13c . 0.960(7) 2.025(6) 2.845(6) 142.2(6)

loop_
_twin_individual_id
_twin_individual_mass_fraction_refined
_twin_individual_twin_matrix_11
_twin_individual_twin_matrix_12
_twin_individual_twin_matrix_13
_twin_individual_twin_matrix_21
_twin_individual_twin_matrix_22
_twin_individual_twin_matrix_23
_twin_individual_twin_matrix_31
_twin_individual_twin_matrix_32
_twin_individual_twin_matrix_33
1 0.89(8) 1 0 0 0 1 0 0 0 1
2 0.11(8) -1 0 0 0 -1 0 0 0 -1

loop_
_restr_distance_atom_site_label_1
_restr_distance_atom_site_label_2
_restr_distance_target
_restr_distance_target_weight_param
O36 H36o 0.96 0.001
O26 H26o 0.96 0.001
O46 H46o 0.96 0.001
O13 H13o 0.96 0.001
O12 H12o 0.96 0.001

loop_
_restr_angle_atom_site_label_1
_restr_angle_atom_site_label_2
_restr_angle_atom_site_label_3
_restr_angle_target
_restr_angle_target_weight_param
C36 O36 H36o 109 0.01
C26 O26 H26o 109 0.01
C13 O13 H13o 109 0.01
C12 O12 H12o 109 0.01
C46 O46 H46o 109 0.01

loop_
_restr_equal_distance_atom_site_label_1
_restr_equal_distance_atom_site_label_2
_restr_equal_distance_site_symmetry_2
_restr_equal_distance_class_class_id
_restr_equal_distance_class_target_weight_param
C15a C16 . 1 0.001
C15b C26 . 1 0.001
C15c C36 . 1 0.001
C15d C46 . 1 0.001
C26 O26 . 2 0.001
C36 O36 . 2 0.001
C46 O46 . 2 0.001
O14 C11b . 3 0.001
O24 C11c . 3 0.001
O34 C11d . 3 0.001
O44 C11a 3_656 3 0.001
O14 C14a . 4 0.001
O24 C14b . 4 0.001
O34 C14c . 4 0.001
O44 C14d . 4 0.001

loop_
_publcif_info_exptl_table_extra_item
sin_theta_over_lambda_max
